data_7709329
loop_
_publ_author_name
'Greenacre, Victoria K.'
'Hector, Andrew L.'
'Huang, Ruomeng'
'Levason, William'
'Sethi, Vikesh'
'Reid, Gillian'

_publ_section_title
;
 Tungsten(vi) selenide tetrachloride, WSeCl4 -- synthesis, properties,
 coordination complexes and application of [WSeCl4(SenBu2)] for CVD growth
 of WSe2 thin films
;
_journal_name_full 'Dalton Transactions'
_journal_paper_doi 10.1039/D1DT03980F
_journal_year 2022
_chemical_formula_moiety '2(C5 H4 Cl4 N Se W), 3(C6 H6)'
_chemical_formula_sum 'C28 H26 Cl8 N2 Se2 W2'
_chemical_formula_weight 1199.73
_chemical_properties_physical Air-sensitive,Moisture-sensitive,Oxygen-sensitive
_space_group_crystal_system triclinic
_space_group_IT_number 2
_space_group_name_Hall '-P 1'
_space_group_name_H-M_alt 'P -1'
_atom_sites_solution_hydrogens geom
_atom_sites_solution_primary dual
_audit_creation_date 2021-09-30
_audit_creation_method
;
Olex2 1.5
(compiled 2021.08.20 svn.r13c46975 for OlexSys, GUI svn.r6405)
;
_audit_update_record
;
2021-11-15 deposited with the CCDC.	2022-01-07 downloaded from the CCDC.
;
_cell_angle_alpha 103.815(2)
_cell_angle_beta 94.9132(17)
_cell_angle_gamma 98.3755(17)
_cell_formula_units_Z 2
_cell_length_a 6.03153(11)
_cell_length_b 15.4384(4)
_cell_length_c 20.1476(5)
_cell_measurement_reflns_used 26196
_cell_measurement_temperature 100
_cell_measurement_theta_max 32.5240
_cell_measurement_theta_min 1.9320
_cell_volume 1788.17(7)
_computing_cell_refinement 'CrysAlisPro 1.171.41.106a (Rigaku OD, 2021)'
_computing_data_collection 'CrysAlisPro 1.171.41.106a (Rigaku OD, 2021)'
_computing_data_reduction 'CrysAlisPro 1.171.41.106a (Rigaku OD, 2021)'
_computing_molecular_graphics 'Olex2 1.5 (Dolomanov et al., 2009)'
_computing_publication_material 'Olex2 1.5 (Dolomanov et al., 2009)'
_computing_structure_refinement 'SHELXL 2018/3 (Sheldrick, 2015)'
_computing_structure_solution 'SHELXT  (Sheldrick, 2015)'
_diffrn_ambient_temperature 100
_diffrn_detector 'Hybrid Pixel Array Detector'
_diffrn_detector_area_resol_mean 10.0000
_diffrn_detector_dtime 0.000
_diffrn_detector_type 'Rigaku, HyPix 6000'
_diffrn_measured_fraction_theta_full 1.000
_diffrn_measured_fraction_theta_max 1.000
_diffrn_measurement_details
;
List of Runs (angles in degrees, time in seconds):

  # Type    Start    End  Width  t~exp~   \w     \q     \k     \f   Frames
#--------------------------------------------------------------------------
  1  \w    -98.00  22.00   0.50    8.00    --   -9.10 -57.00  30.00  240
  2  \w    -98.00  52.00   0.50    8.00    --   -9.10 -19.00 -60.00  300
  3  \w    -98.00  22.00   0.50    8.00    --   -9.10 -57.00  60.00  240
  4  \w    -98.00  23.00   0.50    8.00    --   -9.10 -60.00-180.00  242
  5  \w    -98.00  23.00   0.50    8.00    --   -9.10 -60.00-120.00  242
  6  \w    -98.00  22.00   0.50    8.00    --   -9.10 -57.00 -60.00  240
  7  \w    -44.00  -9.00   0.50    8.00    --   -9.10  38.00 -90.00   70
  8  \w    -44.00  80.00   0.50    8.00    --   -9.10  38.00  60.00  248
;
_diffrn_measurement_device 'four-circle diffractometer'
_diffrn_measurement_device_details 'Rigaku, AFC12 \k goniometer'
_diffrn_measurement_device_type
'Rigaku FRE+ equipped with VHF Varimax confocal mirrors and an AFC12 goniometer and HyPix 6000 detector'
_diffrn_measurement_method '\w scans'
_diffrn_measurement_specimen_support 'MiTeGen MicroLoop'
_diffrn_orient_matrix_type 'CrysAlisPro convention (1999,Acta A55,543-557)'
_diffrn_orient_matrix_UB_11 0.0371346000
_diffrn_orient_matrix_UB_12 0.0229430000
_diffrn_orient_matrix_UB_13 -0.0246864000
_diffrn_orient_matrix_UB_21 -0.1104714000
_diffrn_orient_matrix_UB_22 -0.0114433000
_diffrn_orient_matrix_UB_23 -0.0182505000
_diffrn_orient_matrix_UB_31 -0.0277824000
_diffrn_orient_matrix_UB_32 0.0406094000
_diffrn_orient_matrix_UB_33 0.0198197000
_diffrn_radiation_collimation 0.2
_diffrn_radiation_monochromator 'Confocal mirrors, VHF Varimax'
_diffrn_radiation_probe x-ray
_diffrn_radiation_type 'Mo K\a'
_diffrn_radiation_wavelength 0.71073
_diffrn_radiation_xray_symbol K-L~3~
_diffrn_reflns_av_R_equivalents 0.0821
_diffrn_reflns_av_unetI/netI 0.0423
_diffrn_reflns_Laue_measured_fraction_full 1.000
_diffrn_reflns_Laue_measured_fraction_max 1.000
_diffrn_reflns_limit_h_max 7
_diffrn_reflns_limit_h_min -7
_diffrn_reflns_limit_k_max 20
_diffrn_reflns_limit_k_min -20
_diffrn_reflns_limit_l_max 26
_diffrn_reflns_limit_l_min -26
_diffrn_reflns_number 52666
_diffrn_reflns_point_group_measured_fraction_full 1.000
_diffrn_reflns_point_group_measured_fraction_max 1.000
_diffrn_reflns_theta_full 25.242
_diffrn_reflns_theta_max 28.000
_diffrn_reflns_theta_min 1.934
_diffrn_source 'Rotating-anode X-ray tube'
_diffrn_source_current 55.0
_diffrn_source_power 2.475
_diffrn_source_target Mo
_diffrn_source_type 'Rigaku (Mo) X-ray Source'
_diffrn_source_voltage 45.0
_exptl_absorpt_coefficient_mu 9.084
_exptl_absorpt_correction_T_max 1.00000
_exptl_absorpt_correction_T_min 0.64106
_exptl_absorpt_correction_type multi-scan
_exptl_absorpt_process_details
;
CrysAlisPro 1.171.41.106a (Rigaku Oxford Diffraction, 2021)
Empirical absorption correction using spherical harmonics,
implemented in SCALE3 ABSPACK scaling algorithm.
;
_exptl_crystal_colour orange
_exptl_crystal_colour_primary orange
_exptl_crystal_density_diffrn 2.228
_exptl_crystal_description block
_exptl_crystal_F_000 1120
_exptl_crystal_recrystallization_method 'Re-crystallisation from solvent: Benzene'
_exptl_crystal_size_max 0.09
_exptl_crystal_size_mid 0.08
_exptl_crystal_size_min 0.06
_refine_diff_density_max 3.651
_refine_diff_density_min -1.311
_refine_diff_density_rms 0.221
_refine_ls_extinction_method none
_refine_ls_goodness_of_fit_ref 1.057
_refine_ls_hydrogen_treatment constr
_refine_ls_matrix_type full
_refine_ls_number_parameters 379
_refine_ls_number_reflns 8594
_refine_ls_number_restraints 0
_refine_ls_restrained_S_all 1.057
_refine_ls_R_factor_all 0.0503
_refine_ls_R_factor_gt 0.0414
_refine_ls_shift/su_max 0.001
_refine_ls_shift/su_mean 0.000
_refine_ls_structure_factor_coef Fsqd
_refine_ls_weighting_details 'w=1/[\s^2^(Fo^2^)+(0.0518P)^2^+7.9181P] where P=(Fo^2^+2Fc^2^)/3'
_refine_ls_weighting_scheme calc
_refine_ls_wR_factor_gt 0.0959
_refine_ls_wR_factor_ref 0.0996
_reflns_Friedel_coverage 0.000
_reflns_number_gt 7517
_reflns_number_total 8594
_reflns_threshold_expression 'I > 2\s(I)'
_cod_data_source_file d1dt03980f3.cif
_cod_data_source_block vg9177_862_auto
_cod_original_cell_volume 1788.18(7)
_cod_database_code 7709329
_shelx_shelxl_version_number 2018/3
_chemical_oxdiff_formula C28H26Cl8N2Se2W2
_chemical_oxdiff_usercomment 'running higher scan time'
_shelx_space_group_comment
;
The symmetry employed for this shelxl refinement is uniquely defined
by the following loop, which should always be used as a source of
symmetry information in preference to the above space-group names.
They are only intended as comments.
;
_shelx_estimated_absorpt_t_max 0.612
_shelx_estimated_absorpt_t_min 0.495
_reflns_odcompleteness_completeness 99.97
_reflns_odcompleteness_iscentric 1
_reflns_odcompleteness_theta 28.64
_olex2_refinement_description
;
1. Fixed Uiso
 At 1.2 times of:
  All C(H) groups
2.a Aromatic/amide H refined with riding coordinates:
 C1(H1), C2(H2), C4(H4), C5(H5), C6(H6), C7(H7), C9(H9), C10(H10), C100(H100),
 C101(H101), C102(H102), C103(H103), C104(H104), C105(H105), C106(H106),
 C107(H107), C108(H108), C109(H109), C110(H110), C111(H111), C112(H112),
 C113(H113), C114(H114), C115(H115), C116(H116), C117(H117)
;
_olex2_submission_special_instructions 'No special instructions were received'
_oxdiff_exptl_absorpt_empirical_details
;
Empirical correction (ABSPACK) includes:
- Absorption correction using spherical harmonics
- Frame scaling
;
_oxdiff_exptl_absorpt_empirical_full_max 4.449
_oxdiff_exptl_absorpt_empirical_full_min 0.234

loop_
_space_group_symop_operation_xyz
'x, y, z'
'-x, -y, -z'

loop_
_atom_site_label
_atom_site_type_symbol
_atom_site_fract_x
_atom_site_fract_y
_atom_site_fract_z
_atom_site_U_iso_or_equiv
_atom_site_adp_type
_atom_site_occupancy
_atom_site_site_symmetry_order
_atom_site_calc_flag
_atom_site_refinement_flags_posn
_atom_site_refinement_flags_adp
_atom_site_refinement_flags_occupancy
_atom_site_disorder_assembly
_atom_site_disorder_group
W1 W 0.51763(4) 0.49547(2) 0.24494(2) 0.01557(7) Uani 1 1 d . . . . .
Se1 Se 0.33751(11) 0.48873(4) 0.33685(3) 0.02529(14) Uani 1 1 d . . . . .
Cl1 Cl 0.2269(3) 0.41264(11) 0.16126(8) 0.0288(3) Uani 1 1 d . . . . .
Cl2 Cl 0.6836(3) 0.36829(11) 0.23766(9) 0.0314(4) Uani 1 1 d . . . . .
Cl3 Cl 0.8561(3) 0.58251(12) 0.30416(8) 0.0288(3) Uani 1 1 d . . . . .
Cl4 Cl 0.4176(3) 0.62782(10) 0.22515(9) 0.0274(3) Uani 1 1 d . . . . .
N1 N 0.7085(8) 0.5010(3) 0.1465(2) 0.0172(9) Uani 1 1 d . . . . .
C1 C 0.6876(12) 0.4272(4) 0.0936(3) 0.0316(16) Uani 1 1 d . . . . .
H1 H 0.592804 0.373578 0.096115 0.038 Uiso 1 1 calc R U . . .
C2 C 0.7959(13) 0.4250(5) 0.0359(4) 0.0358(17) Uani 1 1 d . . . . .
H2 H 0.772166 0.371045 -0.000240 0.043 Uiso 1 1 calc R U . . .
C3 C 0.9380(9) 0.5002(4) 0.0301(3) 0.0188(11) Uani 1 1 d . . . . .
C4 C 0.9647(10) 0.5759(4) 0.0858(3) 0.0220(12) Uani 1 1 d . . . . .
H4 H 1.062600 0.629715 0.085202 0.026 Uiso 1 1 calc R U . . .
C5 C 0.8501(10) 0.5730(4) 0.1416(3) 0.0213(12) Uani 1 1 d . . . . .
H5 H 0.873614 0.625757 0.178894 0.026 Uiso 1 1 calc R U . . .
W2 W 0.38308(4) 0.69592(2) 0.55553(2) 0.01875(7) Uani 1 1 d . . . . .
Se2 Se 0.15625(10) 0.58069(4) 0.57815(3) 0.02632(14) Uani 1 1 d . . . . .
Cl5 Cl 0.6382(2) 0.61156(10) 0.50133(9) 0.0259(3) Uani 1 1 d . . . . .
Cl6 Cl 0.2046(3) 0.68977(11) 0.44768(8) 0.0267(3) Uani 1 1 d . . . . .
Cl7 Cl 0.1910(3) 0.81156(12) 0.60231(10) 0.0353(4) Uani 1 1 d . . . . .
Cl8 Cl 0.6344(3) 0.73656(13) 0.65558(9) 0.0353(4) Uani 1 1 d . . . . .
N2 N 0.6286(8) 0.8170(3) 0.5309(3) 0.0182(10) Uani 1 1 d . . . . .
C6 C 0.7183(10) 0.8089(4) 0.4715(3) 0.0217(12) Uani 1 1 d . . . . .
H6 H 0.679694 0.752947 0.437452 0.026 Uiso 1 1 calc R U . . .
C7 C 0.8640(11) 0.8780(4) 0.4577(3) 0.0238(13) Uani 1 1 d . . . . .
H7 H 0.925098 0.868786 0.415152 0.029 Uiso 1 1 calc R U . . .
C8 C 0.9220(10) 0.9620(4) 0.5064(3) 0.0203(12) Uani 1 1 d . . . . .
C9 C 0.8313(14) 0.9682(4) 0.5673(4) 0.0391(19) Uani 1 1 d . . . . .
H9 H 0.867323 1.022912 0.602727 0.047 Uiso 1 1 calc R U . . .
C10 C 0.6888(14) 0.8957(5) 0.5774(4) 0.0390(18) Uani 1 1 d . . . . .
H10 H 0.629980 0.902431 0.620217 0.047 Uiso 1 1 calc R U . . .
C100 C 0.9938(14) 0.8284(5) 0.2680(4) 0.0394(18) Uani 1 1 d . . . . .
H100 H 0.855923 0.787615 0.263354 0.047 Uiso 1 1 calc R U . . .
C101 C 1.1841(14) 0.8109(5) 0.2990(4) 0.0355(17) Uani 1 1 d . . . . .
H101 H 1.179182 0.758511 0.316204 0.043 Uiso 1 1 calc R U . . .
C102 C 1.3862(14) 0.8696(6) 0.3055(4) 0.042(2) Uani 1 1 d . . . . .
H102 H 1.520887 0.857986 0.327223 0.051 Uiso 1 1 calc R U . . .
C103 C 0.9954(15) 0.9031(6) 0.2434(4) 0.0435(19) Uani 1 1 d . . . . .
H103 H 0.858872 0.914030 0.222332 0.052 Uiso 1 1 calc R U . . .
C104 C 1.3897(14) 0.9457(5) 0.2799(4) 0.0408(19) Uani 1 1 d . . . . .
H104 H 1.527828 0.986096 0.283909 0.049 Uiso 1 1 calc R U . . .
C105 C 1.1934(16) 0.9633(5) 0.2487(4) 0.0417(19) Uani 1 1 d . . . . .
H105 H 1.194872 1.015390 0.231395 0.050 Uiso 1 1 calc R U . . .
C106 C 1.1256(13) 0.1563(5) 0.1561(4) 0.0360(17) Uani 1 1 d . . . . .
H106 H 1.266187 0.195688 0.161601 0.043 Uiso 1 1 calc R U . . .
C107 C 0.9637(13) 0.1807(5) 0.1978(4) 0.0381(18) Uani 1 1 d . . . . .
H107 H 0.993733 0.236583 0.232056 0.046 Uiso 1 1 calc R U . . .
C108 C 0.7596(13) 0.1248(5) 0.1903(4) 0.0394(18) Uani 1 1 d . . . . .
H108 H 0.648446 0.142277 0.219070 0.047 Uiso 1 1 calc R U . . .
C109 C 0.7153(13) 0.0426(6) 0.1407(5) 0.043(2) Uani 1 1 d . . . . .
H109 H 0.574306 0.003485 0.135310 0.052 Uiso 1 1 calc R U . . .
C110 C 0.8795(14) 0.0184(5) 0.0991(4) 0.0386(18) Uani 1 1 d . . . . .
H110 H 0.850668 -0.037810 0.065208 0.046 Uiso 1 1 calc R U . . .
C111 C 1.0846(13) 0.0751(5) 0.1065(4) 0.0336(16) Uani 1 1 d . . . . .
H111 H 1.196075 0.058277 0.077638 0.040 Uiso 1 1 calc R U . . .
C112 C 0.5391(18) 0.1931(6) 0.0200(4) 0.054(3) Uani 1 1 d . . . . .
H112 H 0.528638 0.186342 0.065348 0.065 Uiso 1 1 calc R U . . .
C113 C 0.3738(13) 0.2277(6) -0.0118(5) 0.054(3) Uani 1 1 d . . . . .
H113 H 0.251022 0.246020 0.011287 0.065 Uiso 1 1 calc R U . . .
C114 C 0.3917(15) 0.2352(5) -0.0790(5) 0.052(3) Uani 1 1 d . . . . .
H114 H 0.279763 0.258017 -0.102681 0.062 Uiso 1 1 calc R U . . .
C115 C 0.5737(16) 0.2090(5) -0.1105(4) 0.042(2) Uani 1 1 d . . . . .
H115 H 0.589540 0.214478 -0.155915 0.050 Uiso 1 1 calc R U . . .
C116 C 0.7308(14) 0.1751(5) -0.0761(5) 0.046(2) Uani 1 1 d . . . . .
H116 H 0.854535 0.155660 -0.098095 0.055 Uiso 1 1 calc R U . . .
C117 C 0.7126(16) 0.1691(6) -0.0119(5) 0.049(2) Uani 1 1 d . . . . .
H117 H 0.826531 0.147009 0.011586 0.059 Uiso 1 1 calc R U . . .

loop_
_atom_site_aniso_label
_atom_site_aniso_U_11
_atom_site_aniso_U_22
_atom_site_aniso_U_33
_atom_site_aniso_U_23
_atom_site_aniso_U_13
_atom_site_aniso_U_12
W1 0.01476(11) 0.01414(11) 0.01823(12) 0.00436(8) 0.00331(8) 0.00269(8)
Se1 0.0254(3) 0.0285(3) 0.0247(3) 0.0084(3) 0.0107(2) 0.0063(3)
Cl1 0.0229(7) 0.0288(8) 0.0289(8) 0.0048(6) -0.0012(6) -0.0078(6)
Cl2 0.0379(9) 0.0260(8) 0.0424(9) 0.0190(7) 0.0199(7) 0.0189(7)
Cl3 0.0199(7) 0.0380(9) 0.0229(7) 0.0033(6) -0.0024(6) -0.0025(6)
Cl4 0.0259(7) 0.0207(7) 0.0407(9) 0.0118(6) 0.0092(6) 0.0105(6)
N1 0.018(2) 0.015(2) 0.016(2) 0.0031(18) 0.0001(18) -0.0027(18)
C1 0.040(4) 0.020(3) 0.025(3) -0.004(3) 0.012(3) -0.015(3)
C2 0.046(4) 0.023(3) 0.026(3) -0.007(3) 0.010(3) -0.017(3)
C3 0.015(3) 0.022(3) 0.018(3) 0.004(2) 0.001(2) 0.000(2)
C4 0.019(3) 0.017(3) 0.028(3) 0.006(2) 0.004(2) -0.001(2)
C5 0.024(3) 0.016(3) 0.022(3) 0.002(2) 0.005(2) 0.001(2)
W2 0.01651(12) 0.01858(12) 0.01991(13) 0.00662(9) -0.00014(9) -0.00252(9)
Se2 0.0201(3) 0.0272(3) 0.0298(3) 0.0112(3) 0.0001(2) -0.0072(2)
Cl5 0.0167(6) 0.0189(7) 0.0430(9) 0.0101(6) 0.0034(6) 0.0022(5)
Cl6 0.0221(7) 0.0318(8) 0.0258(8) 0.0106(6) -0.0035(6) 0.0021(6)
Cl7 0.0369(9) 0.0316(8) 0.0388(9) 0.0065(7) 0.0165(7) 0.0076(7)
Cl8 0.0319(8) 0.0414(10) 0.0261(8) 0.0152(7) -0.0099(7) -0.0181(7)
N2 0.018(2) 0.014(2) 0.021(2) 0.0039(19) 0.0042(19) 0.0003(18)
C6 0.026(3) 0.017(3) 0.020(3) 0.003(2) 0.004(2) 0.001(2)
C7 0.026(3) 0.026(3) 0.020(3) 0.005(2) 0.009(2) 0.003(3)
C8 0.023(3) 0.016(3) 0.022(3) 0.007(2) 0.004(2) 0.001(2)
C9 0.061(5) 0.013(3) 0.038(4) -0.002(3) 0.028(4) -0.008(3)
C10 0.057(5) 0.025(3) 0.028(4) -0.004(3) 0.023(3) -0.010(3)
C100 0.039(4) 0.038(4) 0.031(4) -0.007(3) 0.012(3) -0.003(3)
C101 0.058(5) 0.022(3) 0.031(4) 0.006(3) 0.020(3) 0.016(3)
C102 0.042(4) 0.055(5) 0.031(4) 0.002(3) 0.003(3) 0.030(4)
C103 0.051(5) 0.045(5) 0.030(4) 0.002(3) -0.007(3) 0.015(4)
C104 0.040(4) 0.038(4) 0.033(4) -0.009(3) 0.016(3) -0.008(3)
C105 0.075(6) 0.026(4) 0.027(4) 0.010(3) 0.012(4) 0.009(4)
C106 0.032(4) 0.026(3) 0.047(4) 0.011(3) -0.008(3) 0.001(3)
C107 0.040(4) 0.025(3) 0.043(4) -0.001(3) -0.013(3) 0.012(3)
C108 0.031(4) 0.043(4) 0.047(5) 0.013(4) 0.002(3) 0.016(3)
C109 0.028(4) 0.046(5) 0.061(5) 0.031(4) -0.004(4) -0.001(3)
C110 0.054(5) 0.023(3) 0.031(4) 0.002(3) -0.014(3) 0.000(3)
C111 0.039(4) 0.030(4) 0.032(4) 0.010(3) 0.000(3) 0.009(3)
C112 0.072(7) 0.047(5) 0.030(4) 0.014(4) -0.003(4) -0.035(5)
C113 0.028(4) 0.037(4) 0.073(7) -0.026(4) 0.016(4) -0.016(3)
C114 0.050(5) 0.027(4) 0.064(6) 0.000(4) -0.038(5) 0.008(4)
C115 0.072(6) 0.021(3) 0.021(3) 0.001(3) -0.005(4) -0.015(4)
C116 0.034(4) 0.025(4) 0.069(6) -0.005(4) 0.014(4) 0.001(3)
C117 0.050(5) 0.034(4) 0.060(6) 0.021(4) -0.021(4) -0.002(4)

loop_
_atom_type_symbol
_atom_type_description
_atom_type_scat_dispersion_real
_atom_type_scat_dispersion_imag
_atom_type_scat_source
C C 0.0033 0.0016 'International Tables Vol C Tables 4.2.6.8 and 6.1.1.4'
H H 0.0000 0.0000 'International Tables Vol C Tables 4.2.6.8 and 6.1.1.4'
Cl Cl 0.1484 0.1585 'International Tables Vol C Tables 4.2.6.8 and 6.1.1.4'
N N 0.0061 0.0033 'International Tables Vol C Tables 4.2.6.8 and 6.1.1.4'
Se Se -0.0929 2.2259 'International Tables Vol C Tables 4.2.6.8 and 6.1.1.4'
W W -0.8490 6.8722 'International Tables Vol C Tables 4.2.6.8 and 6.1.1.4'

loop_
_geom_angle_atom_site_label_1
_geom_angle_atom_site_label_2
_geom_angle_atom_site_label_3
_geom_angle
_geom_angle_site_symmetry_1
_geom_angle_site_symmetry_3
_geom_angle_publ_flag
Se1 W1 Cl1 97.40(5) . . ?
Se1 W1 Cl2 98.42(4) . . ?
Se1 W1 Cl3 97.52(4) . . ?
Se1 W1 Cl4 99.24(4) . . ?
Se1 W1 N1 179.41(11) . . ?
Cl1 W1 Cl3 165.06(6) . . ?
Cl1 W1 Cl4 89.14(6) . . ?
Cl1 W1 N1 82.22(12) . . ?
Cl2 W1 Cl1 90.27(6) . . ?
Cl2 W1 Cl3 88.43(6) . . ?
Cl2 W1 Cl4 162.27(6) . . ?
Cl2 W1 N1 81.15(12) . . ?
Cl3 W1 N1 82.87(12) . . ?
Cl4 W1 Cl3 87.60(6) . . ?
Cl4 W1 N1 81.21(12) . . ?
C1 N1 W1 120.5(4) . . ?
C5 N1 W1 123.7(4) . . ?
C5 N1 C1 115.6(5) . . ?
N1 C1 H1 118.2 . . ?
N1 C1 C2 123.7(6) . . ?
C2 C1 H1 118.2 . . ?
C1 C2 H2 119.7 . . ?
C3 C2 C1 120.6(6) . . ?
C3 C2 H2 119.7 . . ?
C2 C3 C3 122.2(7) . 2_765 ?
C2 C3 C4 115.8(6) . . ?
C4 C3 C3 121.9(7) . 2_765 ?
C3 C4 H4 119.9 . . ?
C5 C4 C3 120.3(6) . . ?
C5 C4 H4 119.9 . . ?
N1 C5 C4 123.9(5) . . ?
N1 C5 H5 118.0 . . ?
C4 C5 H5 118.0 . . ?
Se2 W2 Cl5 97.21(4) . . ?
Se2 W2 Cl6 98.55(4) . . ?
Se2 W2 Cl7 98.20(5) . . ?
Se2 W2 Cl8 98.74(4) . . ?
Se2 W2 N2 179.11(12) . . ?
Cl5 W2 N2 81.90(12) . . ?
Cl6 W2 Cl5 88.49(6) . . ?
Cl6 W2 Cl7 88.80(6) . . ?
Cl6 W2 N2 81.57(13) . . ?
Cl7 W2 Cl5 164.57(6) . . ?
Cl7 W2 N2 82.68(12) . . ?
Cl8 W2 Cl5 88.64(7) . . ?
Cl8 W2 Cl6 162.69(6) . . ?
Cl8 W2 Cl7 89.44(7) . . ?
Cl8 W2 N2 81.13(13) . . ?
C6 N2 W2 122.8(4) . . ?
C10 N2 W2 120.5(4) . . ?
C10 N2 C6 116.6(5) . . ?
N2 C6 H6 118.5 . . ?
N2 C6 C7 123.0(5) . . ?
C7 C6 H6 118.5 . . ?
C6 C7 H7 120.0 . . ?
C6 C7 C8 120.1(6) . . ?
C8 C7 H7 120.0 . . ?
C7 C8 C8 121.8(7) . 2_776 ?
C9 C8 C7 115.9(6) . . ?
C9 C8 C8 122.3(7) . 2_776 ?
C8 C9 H9 119.8 . . ?
C8 C9 C10 120.5(6) . . ?
C10 C9 H9 119.8 . . ?
N2 C10 C9 123.9(6) . . ?
N2 C10 H10 118.0 . . ?
C9 C10 H10 118.0 . . ?
C101 C100 H100 119.3 . . ?
C101 C100 C103 121.4(8) . . ?
C103 C100 H100 119.3 . . ?
C100 C101 H101 120.2 . . ?
C100 C101 C102 119.6(7) . . ?
C102 C101 H101 120.2 . . ?
C101 C102 H102 120.4 . . ?
C101 C102 C104 119.2(7) . . ?
C104 C102 H102 120.4 . . ?
C100 C103 H103 119.6 . . ?
C100 C103 C105 120.7(8) . . ?
C105 C103 H103 119.6 . . ?
C102 C104 H104 119.7 . . ?
C105 C104 C102 120.5(7) . . ?
C105 C104 H104 119.7 . . ?
C103 C105 C104 118.4(7) . . ?
C103 C105 H105 120.8 . . ?
C104 C105 H105 120.8 . . ?
C107 C106 H106 119.8 . . ?
C107 C106 C111 120.3(7) . . ?
C111 C106 H106 119.8 . . ?
C106 C107 H107 119.7 . . ?
C108 C107 C106 120.5(7) . . ?
C108 C107 H107 119.7 . . ?
C107 C108 H108 120.0 . . ?
C107 C108 C109 120.0(8) . . ?
C109 C108 H108 120.0 . . ?
C108 C109 H109 120.4 . . ?
C110 C109 C108 119.1(7) . . ?
C110 C109 H109 120.4 . . ?
C109 C110 H110 119.6 . . ?
C111 C110 C109 120.8(7) . . ?
C111 C110 H110 119.6 . . ?
C106 C111 C110 119.2(7) . . ?
C106 C111 H111 120.4 . . ?
C110 C111 H111 120.4 . . ?
C113 C112 H112 119.6 . . ?
C117 C112 H112 119.6 . . ?
C117 C112 C113 120.8(8) . . ?
C112 C113 H113 120.9 . . ?
C112 C113 C114 118.2(8) . . ?
C114 C113 H113 120.9 . . ?
C113 C114 H114 120.4 . . ?
C115 C114 C113 119.2(7) . . ?
C115 C114 H114 120.4 . . ?
C114 C115 H115 120.2 . . ?
C116 C115 C114 119.5(8) . . ?
C116 C115 H115 120.2 . . ?
C115 C116 H116 119.7 . . ?
C117 C116 C115 120.6(8) . . ?
C117 C116 H116 119.7 . . ?
C112 C117 C116 121.6(8) . . ?
C112 C117 H117 119.2 . . ?
C116 C117 H117 119.2 . . ?

loop_
_geom_bond_atom_site_label_1
_geom_bond_atom_site_label_2
_geom_bond_distance
_geom_bond_site_symmetry_2
_geom_bond_publ_flag
W1 Se1 2.2413(7) . ?
W1 Cl1 2.3158(15) . ?
W1 Cl2 2.3106(14) . ?
W1 Cl3 2.3271(15) . ?
W1 Cl4 2.3249(15) . ?
W1 N1 2.389(5) . ?
N1 C1 1.344(8) . ?
N1 C5 1.329(8) . ?
C1 H1 0.9500 . ?
C1 C2 1.378(10) . ?
C2 H2 0.9500 . ?
C2 C3 1.373(9) . ?
C3 C3 1.480(12) 2_765 ?
C3 C4 1.391(8) . ?
C4 H4 0.9500 . ?
C4 C5 1.376(9) . ?
C5 H5 0.9500 . ?
W2 Se2 2.2426(7) . ?
W2 Cl5 2.3344(15) . ?
W2 Cl6 2.3152(15) . ?
W2 Cl7 2.3247(17) . ?
W2 Cl8 2.3132(16) . ?
W2 N2 2.387(5) . ?
N2 C6 1.341(8) . ?
N2 C10 1.325(8) . ?
C6 H6 0.9500 . ?
C6 C7 1.378(9) . ?
C7 H7 0.9500 . ?
C7 C8 1.402(8) . ?
C8 C8 1.481(12) 2_776 ?
C8 C9 1.375(9) . ?
C9 H9 0.9500 . ?
C9 C10 1.374(10) . ?
C10 H10 0.9500 . ?
C100 H100 0.9500 . ?
C100 C101 1.353(11) . ?
C100 C103 1.358(12) . ?
C101 H101 0.9500 . ?
C101 C102 1.386(12) . ?
C102 H102 0.9500 . ?
C102 C104 1.390(12) . ?
C103 H103 0.9500 . ?
C103 C105 1.381(13) . ?
C104 H104 0.9500 . ?
C104 C105 1.384(12) . ?
C105 H105 0.9500 . ?
C106 H106 0.9500 . ?
C106 C107 1.377(11) . ?
C106 C111 1.380(10) . ?
C107 H107 0.9500 . ?
C107 C108 1.370(11) . ?
C108 H108 0.9500 . ?
C108 C109 1.390(12) . ?
C109 H109 0.9500 . ?
C109 C110 1.386(12) . ?
C110 H110 0.9500 . ?
C110 C111 1.382(11) . ?
C111 H111 0.9500 . ?
C112 H112 0.9500 . ?
C112 C113 1.378(14) . ?
C112 C117 1.327(14) . ?
C113 H113 0.9500 . ?
C113 C114 1.398(14) . ?
C114 H114 0.9500 . ?
C114 C115 1.377(13) . ?
C115 H115 0.9500 . ?
C115 C116 1.363(12) . ?
C116 H116 0.9500 . ?
C116 C117 1.331(13) . ?
C117 H117 0.9500 . ?

loop_
_geom_torsion_atom_site_label_1
_geom_torsion_atom_site_label_2
_geom_torsion_atom_site_label_3
_geom_torsion_atom_site_label_4
_geom_torsion
_geom_torsion_site_symmetry_1
_geom_torsion_site_symmetry_2
_geom_torsion_site_symmetry_3
_geom_torsion_site_symmetry_4
_geom_torsion_publ_flag
W1 N1 C1 C2 -178.7(6) . . . . ?
W1 N1 C5 C4 178.3(5) . . . . ?
N1 C1 C2 C3 1.2(13) . . . . ?
C1 N1 C5 C4 2.4(9) . . . . ?
C1 C2 C3 C3 178.4(8) . . . 2_765 ?
C1 C2 C3 C4 0.7(11) . . . . ?
C2 C3 C4 C5 -0.9(9) . . . . ?
C3 C3 C4 C5 -178.6(7) 2_765 . . . ?
C3 C4 C5 N1 -0.6(10) . . . . ?
C5 N1 C1 C2 -2.6(11) . . . . ?
W2 N2 C6 C7 -178.5(5) . . . . ?
W2 N2 C10 C9 179.2(7) . . . . ?
N2 C6 C7 C8 -0.9(10) . . . . ?
C6 N2 C10 C9 1.5(12) . . . . ?
C6 C7 C8 C8 180.0(7) . . . 2_776 ?
C6 C7 C8 C9 2.0(10) . . . . ?
C7 C8 C9 C10 -1.5(12) . . . . ?
C8 C8 C9 C10 -179.4(8) 2_776 . . . ?
C8 C9 C10 N2 -0.3(14) . . . . ?
C10 N2 C6 C7 -0.8(10) . . . . ?
C100 C101 C102 C104 -0.1(11) . . . . ?
C100 C103 C105 C104 -0.2(11) . . . . ?
C101 C100 C103 C105 0.7(12) . . . . ?
C101 C102 C104 C105 0.5(11) . . . . ?
C102 C104 C105 C103 -0.3(11) . . . . ?
C103 C100 C101 C102 -0.5(11) . . . . ?
C106 C107 C108 C109 0.5(12) . . . . ?
C107 C106 C111 C110 -0.1(11) . . . . ?
C107 C108 C109 C110 -0.2(12) . . . . ?
C108 C109 C110 C111 -0.3(12) . . . . ?
C109 C110 C111 C106 0.4(11) . . . . ?
C111 C106 C107 C108 -0.3(12) . . . . ?
C112 C113 C114 C115 -0.8(11) . . . . ?
C113 C112 C117 C116 -1.8(13) . . . . ?
C113 C114 C115 C116 1.0(11) . . . . ?
C114 C115 C116 C117 -1.5(11) . . . . ?
C115 C116 C117 C112 1.9(13) . . . . ?
C117 C112 C113 C114 1.2(12) . . . . ?
